data_2001077
loop_
_publ_author_name
'Ondr\'a\<cek, J.'
'Walzelov\'a, M.'
'Mi\<cka, Z.'
'Novotn\'y, J.'

_publ_section_title
;
 Structure of glycine-selenious acid (1/1)
;
_journal_issue 2
_journal_name_full 'Acta Crystallographica Section C'
_journal_page_first 391
_journal_page_last 392
_journal_paper_doi 10.1107/S0108270191008235
_journal_volume 48
_journal_year 1992
_chemical_formula_moiety 'C2 H5 N1 O2,H2 O3 Se1'
_chemical_formula_sum 'C2 H7 N O5 Se'
_chemical_formula_weight 204.04
_space_group_IT_number 14
_space_group_name_Hall '-P 2yn'
_space_group_name_H-M_alt 'P 1 21/n 1'
_symmetry_cell_setting monoclinic
_symmetry_space_group_name_Hall '-P 2yn'
_symmetry_space_group_name_H-M 'P 1 21/n 1'
_cell_angle_alpha 90
_cell_angle_beta 94.920(10)
_cell_angle_gamma 90
_cell_formula_units_Z 4
_cell_length_a 5.0490(10)
_cell_length_b 13.677(2)
_cell_length_c 8.6640(10)
_cell_volume 596.09(16)
_diffrn_radiation_type Mo
_diffrn_radiation_wavelength 0.71073
_exptl_absorpt_coefficient_mu 6.19
_exptl_crystal_density_diffrn 2.27
_exptl_crystal_density_meas 2.260(10)
_exptl_crystal_F_000 400
_cod_data_source_file li0090.cif
_cod_data_source_block li0090a
_cod_depositor_comments
;

  Adding the _atom_site_type_label data item, to prevent confusion
  between hydrogen and holmium atoms.

  Saulius Gra\<zulis
  2013-10-17
;
_cod_original_cell_volume 596.10(10)
_cod_original_formula_sum 'C2 H7 N1 O5 Se1'
_cod_database_code 2001077

loop_
_space_group_symop_id
_space_group_symop_operation_xyz
1 x,y,z
2 -x+1/2,y+1/2,-z+1/2
3 -x,-y,-z
4 x+1/2,-y+1/2,z+1/2

loop_
_atom_site_type_symbol
_atom_site_label
_atom_site_fract_x
_atom_site_fract_y
_atom_site_fract_z
_atom_site_U_iso_or_equiv
Se Se .20493(7) .00438(3) -.21015(4) .02150(10)
O O1 .1137(5) .3401(2) -.1034(3) .0240(7)
O O2 -.2567(5) .3631(2) .0159(3) .0266(8)
O O11 .1245(5) .1004(2) -.1089(3) .0255(7)
O O22 .2582(6) -.0856(2) -.0703(4) .0309(8)
O O33 -.1139(6) -.0256(3) -.2808(4) .0365(9)
N N .3542(7) .2353(3) .1255(4) .0209(9)
C C1 -.0177(7) .3342(3) .0101(4) .0192(9)
C C2 .1123(8) .2888(3) .1575(4) .0201(10)
H H1N .457(8) .269(3) .094(5) ?
H H2N .315(8) .189(3) .056(5) ?
H H3N .448(10) .197(4) .218(6) ?
H H1C2 .156(8) .336(3) .236(5) ?
H H2C2 -.021(9) .244(3) .202(5) ?
H HO22 .120(12) -.091(4) -.010(5) ?
H HO33 -.136(10) -.070(4) -.357(6) ?

loop_
_geom_bond_atom_site_label_1
_geom_bond_atom_site_label_2
_geom_bond_distance
Se O11 1.649(3)
Se O22 1.732(3)
Se O33 1.722(3)
O1 C1 1.235(5)
O2 C1 1.275(4)
N C2 1.470(6)
C1 C2 1.518(5)
O22 HO22 0.91(6)
O33 HO33 0.90(6)
N H1N 0.76(4)
N H2N 0.88(4)
N H3N 1.03(5)
C2 H1C2 0.95(4)
C2 H2C2 1.01(5)
